data_7130957
loop_
_publ_author_name
'Sharma, Alpa'
'Kour, Harpreet'
'Kour, Jaspreet'
'Kamal, ?'
'Sawant, Sanghapal D.'

_publ_section_title
;
 Visible-light-promoted iron-catalyzed C-H functionalization of
 1,4-naphthoquinones <i>via</i> oxidative coupling with sulfoximines.
;
_journal_issue 80
_journal_name_full 'Chemical communications (Cambridge, England)'
_journal_page_first 11312
_journal_page_last 11315
_journal_paper_doi 10.1039/d2cc03319d
_journal_volume 58
_journal_year 2022
_chemical_formula_moiety 'C17 H12 N2 O5 S'
_chemical_formula_sum 'C17 H12 N2 O5 S'
_chemical_formula_weight 356.35
_space_group_crystal_system monoclinic
_space_group_IT_number 14
_space_group_name_Hall '-P 2ybc'
_space_group_name_H-M_alt 'P 1 21/c 1'
_atom_sites_solution_hydrogens geom
_atom_sites_solution_primary iterative
_atom_sites_solution_secondary difmap
_audit_creation_date 2022-08-03
_audit_creation_method
;
Olex2 1.3-alpha
(compiled 2019.04.25 svn.r3594 for OlexSys, GUI svn.r5751)
;
_audit_update_record
;
2022-08-03 deposited with the CCDC.	2022-09-20 downloaded from the CCDC.
;
_cell_angle_alpha 90.00
_cell_angle_beta 95.565(10)
_cell_angle_gamma 90.00
_cell_formula_units_Z 4
_cell_length_a 11.173(3)
_cell_length_b 5.3337(15)
_cell_length_c 25.755(7)
_cell_measurement_reflns_used 8464
_cell_measurement_temperature 108(2)
_cell_measurement_theta_max 28.33
_cell_measurement_theta_min 3.51
_cell_volume 1527.6(7)
_computing_cell_refinement 'SAINT V8.40B (?, 2016)'
_computing_data_reduction 'SAINT V8.40B (?, 2016)'
_computing_molecular_graphics 'Olex2 (Dolomanov et al., 2009)'
_computing_publication_material 'Olex2 (Dolomanov et al., 2009)'
_computing_structure_refinement 'ShelXL (Sheldrick, 2015)'
_computing_structure_solution 'olex2.solve (Bourhis et al., 2015)'
_diffrn_ambient_temperature 108.0
_diffrn_measured_fraction_theta_full 0.996
_diffrn_measured_fraction_theta_max 0.996
_diffrn_measurement_device_type 'Bruker APEX-II CCD'
_diffrn_measurement_method '\f and \w scans'
_diffrn_radiation_monochromator graphite
_diffrn_radiation_type MoK\a
_diffrn_radiation_wavelength 0.71073
_diffrn_reflns_av_R_equivalents 0.0636
_diffrn_reflns_av_unetI/netI 0.0299
_diffrn_reflns_limit_h_max 14
_diffrn_reflns_limit_h_min -14
_diffrn_reflns_limit_k_max 7
_diffrn_reflns_limit_k_min -7
_diffrn_reflns_limit_l_max 34
_diffrn_reflns_limit_l_min -34
_diffrn_reflns_number 43547
_diffrn_reflns_theta_full 28.35
_diffrn_reflns_theta_max 28.35
_diffrn_reflns_theta_min 2.31
_diffrn_source 'fine-focus sealed tube'
_exptl_absorpt_coefficient_mu 0.245
_exptl_absorpt_correction_T_max 0.7313
_exptl_absorpt_correction_T_min 0.6265
_exptl_absorpt_correction_type multi-scan
_exptl_absorpt_process_details
;
SADABS-2016/2 (Bruker,2016/2) was used for absorption correction.
wR2(int) was 0.1584 before and 0.1125 after correction.
The Ratio of minimum to maximum transmission is 0.8567.
The \l/2 correction factor is Not present.
;
_exptl_crystal_colour 'metallic greenish yellow'
_exptl_crystal_colour_lustre metallic
_exptl_crystal_colour_modifier greenish
_exptl_crystal_colour_primary yellow
_exptl_crystal_density_diffrn 1.549
_exptl_crystal_density_method 'not measured'
_exptl_crystal_description needle
_exptl_crystal_F_000 736
_exptl_crystal_size_max 0.12
_exptl_crystal_size_mid 0.06
_exptl_crystal_size_min 0.04
_refine_diff_density_max 0.405
_refine_diff_density_min -0.422
_refine_diff_density_rms 0.057
_refine_ls_extinction_method none
_refine_ls_goodness_of_fit_ref 1.087
_refine_ls_hydrogen_treatment constr
_refine_ls_matrix_type full
_refine_ls_number_parameters 227
_refine_ls_number_reflns 3797
_refine_ls_number_restraints 0
_refine_ls_restrained_S_all 1.087
_refine_ls_R_factor_all 0.0412
_refine_ls_R_factor_gt 0.0372
_refine_ls_shift/su_max 0.000
_refine_ls_shift/su_mean 0.000
_refine_ls_structure_factor_coef Fsqd
_refine_ls_weighting_details 'calc w=1/[\s^2^(Fo^2^)+(0.0397P)^2^+1.0782P] where P=(Fo^2^+2Fc^2^)/3'
_refine_ls_weighting_scheme calc
_refine_ls_wR_factor_gt 0.0940
_refine_ls_wR_factor_ref 0.0966
_reflns_number_gt 3479
_reflns_number_total 3797
_reflns_threshold_expression >2sigma(I)
_cod_data_source_file d2cc03319d2.cif
_cod_data_source_block 5n
_cod_database_code 7130957
_olex2_refinement_description
;
1. Fixed Uiso
 At 1.2 times of:
  All C(H) groups
 At 1.5 times of:
  All C(H,H,H) groups
2.a Aromatic/amide H refined with riding coordinates:
 C00F(H00F), C00H(H00H), C00I(H00I), C00J(H00J), C00L(H00L), C00M(H00M),
 C00N(H00N), C00O(H00O), C00P(H00P)
2.b Idealised Me refined as rotating group:
 C00K(H00A,H00B,H00C)
;
_olex2_submission_special_instructions 'No special instructions were received'

loop_
_space_group_symop_id
_space_group_symop_operation_xyz
1 'x, y, z'
2 '-x, y+1/2, -z+1/2'
3 '-x, -y, -z'
4 'x, -y-1/2, z-1/2'

loop_
_atom_site_label
_atom_site_type_symbol
_atom_site_fract_x
_atom_site_fract_y
_atom_site_fract_z
_atom_site_U_iso_or_equiv
_atom_site_adp_type
_atom_site_occupancy
_atom_site_calc_flag
_atom_site_disorder_assembly
_atom_site_disorder_group
_atom_site_refinement_flags_posn
S001 S 0.49351(3) -0.04357(6) 0.396688(13) 0.01619(10) Uani 1 d . . .
O002 O 0.32146(9) 0.54857(19) 0.46590(4) 0.0187(2) Uani 1 d . . .
O003 O 0.44212(10) -0.2405(2) 0.36262(4) 0.0217(2) Uani 1 d . . .
O004 O 0.11091(10) 0.6570(2) 0.50980(4) 0.0262(2) Uani 1 d . . .
O005 O 0.15487(10) 0.3567(2) 0.26967(4) 0.0262(2) Uani 1 d . . .
O006 O 0.15191(11) 1.0484(2) 0.49695(5) 0.0293(3) Uani 1 d . . .
N9 N 0.12559(11) 0.8359(2) 0.48167(5) 0.0198(2) Uani 1 d . . .
N008 N 0.41004(11) 0.1409(2) 0.42323(5) 0.0184(2) Uani 1 d . . .
C009 C 0.27224(12) 0.4831(3) 0.42417(5) 0.0153(3) Uani 1 d . . .
C00A C 0.32185(12) 0.2705(3) 0.39383(5) 0.0159(3) Uani 1 d . . .
C00B C 0.16514(12) 0.6196(3) 0.39896(5) 0.0158(3) Uani 1 d . . .
C00C C 0.13100(12) 0.5884(3) 0.34569(5) 0.0170(3) Uani 1 d . . .
C00D C 0.10328(12) 0.8011(3) 0.42483(5) 0.0179(3) Uani 1 d . . .
C00E C 0.59486(12) 0.1291(3) 0.36155(6) 0.0184(3) Uani 1 d . . .
C00F C 0.27954(13) 0.2335(3) 0.34321(5) 0.0184(3) Uani 1 d . . .
H00F H 0.3117 0.0989 0.3248 0.022 Uiso 1 calc . . R
C00G C 0.18822(13) 0.3886(3) 0.31608(5) 0.0182(3) Uani 1 d . . .
C00H C 0.01541(13) 0.9530(3) 0.39979(6) 0.0217(3) Uani 1 d . . .
H00H H -0.0237 1.0768 0.4186 0.026 Uiso 1 calc . . R
C00I C 0.04235(13) 0.7378(3) 0.31983(6) 0.0213(3) Uani 1 d . . .
H00I H 0.0207 0.7142 0.2836 0.026 Uiso 1 calc . . R
C00J C 0.58702(14) 0.1057(3) 0.30773(6) 0.0247(3) Uani 1 d . . .
H00J H 0.5317 -0.0081 0.2901 0.030 Uiso 1 calc . . R
C00K C 0.58054(13) -0.1714(3) 0.45032(6) 0.0213(3) Uani 1 d . . .
H00A H 0.5316 -0.2887 0.4685 0.032 Uiso 1 calc . . GR
H00B H 0.6094 -0.0366 0.4742 0.032 Uiso 1 calc . . GR
H00C H 0.6494 -0.2605 0.4383 0.032 Uiso 1 calc . . GR
C00L C 0.67730(14) 0.2881(3) 0.38838(6) 0.0237(3) Uani 1 d . . .
H00L H 0.6822 0.2995 0.4253 0.028 Uiso 1 calc . . R
C00M C -0.01464(14) 0.9209(3) 0.34653(6) 0.0234(3) Uani 1 d . . .
H00M H -0.0742 1.0243 0.3285 0.028 Uiso 1 calc . . R
C00N C 0.74320(15) 0.4148(3) 0.30621(7) 0.0318(4) Uani 1 d . . .
H00N H 0.7931 0.5165 0.2870 0.038 Uiso 1 calc . . R
C00O C 0.75251(16) 0.4303(3) 0.36027(7) 0.0306(4) Uani 1 d . . .
H00O H 0.8104 0.5384 0.3780 0.037 Uiso 1 calc . . R
C00P C 0.66200(15) 0.2528(3) 0.28011(7) 0.0302(4) Uani 1 d . . .
H00P H 0.6572 0.2415 0.2432 0.036 Uiso 1 calc . . R

loop_
_atom_site_aniso_label
_atom_site_aniso_U_11
_atom_site_aniso_U_22
_atom_site_aniso_U_33
_atom_site_aniso_U_23
_atom_site_aniso_U_13
_atom_site_aniso_U_12
S001 0.01755(17) 0.01568(17) 0.01525(16) 0.00141(12) 0.00109(12) 0.00114(12)
O002 0.0195(5) 0.0218(5) 0.0141(4) -0.0001(4) -0.0015(4) 0.0007(4)
O003 0.0251(5) 0.0178(5) 0.0221(5) -0.0020(4) 0.0008(4) -0.0014(4)
O004 0.0276(6) 0.0321(6) 0.0193(5) 0.0020(4) 0.0043(4) -0.0005(5)
O005 0.0302(6) 0.0306(6) 0.0163(5) -0.0054(4) -0.0056(4) 0.0057(5)
O006 0.0314(6) 0.0268(6) 0.0286(6) -0.0105(5) -0.0022(5) -0.0014(5)
N9 0.0162(5) 0.0244(6) 0.0187(6) -0.0040(5) 0.0012(4) 0.0021(5)
N008 0.0191(6) 0.0203(6) 0.0154(5) 0.0007(4) 0.0000(4) 0.0035(5)
C009 0.0151(6) 0.0163(6) 0.0147(6) 0.0022(5) 0.0016(5) -0.0009(5)
C00A 0.0149(6) 0.0155(6) 0.0172(6) 0.0015(5) 0.0012(5) -0.0003(5)
C00B 0.0154(6) 0.0159(6) 0.0156(6) 0.0005(5) -0.0002(5) -0.0009(5)
C00C 0.0166(6) 0.0176(6) 0.0165(6) 0.0000(5) -0.0005(5) -0.0008(5)
C00D 0.0174(6) 0.0198(7) 0.0165(6) -0.0013(5) 0.0012(5) -0.0013(5)
C00E 0.0185(6) 0.0170(6) 0.0201(7) 0.0025(5) 0.0034(5) 0.0029(5)
C00F 0.0188(6) 0.0175(6) 0.0186(6) -0.0016(5) 0.0007(5) 0.0017(5)
C00G 0.0190(6) 0.0184(6) 0.0167(6) -0.0010(5) -0.0011(5) -0.0013(5)
C00H 0.0194(6) 0.0218(7) 0.0238(7) -0.0017(6) 0.0016(5) 0.0029(5)
C00I 0.0203(7) 0.0249(7) 0.0178(6) 0.0010(5) -0.0027(5) 0.0008(6)
C00J 0.0255(7) 0.0290(8) 0.0196(7) 0.0023(6) 0.0029(6) 0.0026(6)
C00K 0.0217(7) 0.0226(7) 0.0193(7) 0.0059(5) 0.0004(5) 0.0057(6)
C00L 0.0246(7) 0.0215(7) 0.0251(7) 0.0000(6) 0.0033(6) -0.0010(6)
C00M 0.0212(7) 0.0250(7) 0.0234(7) 0.0033(6) -0.0014(6) 0.0051(6)
C00N 0.0284(8) 0.0293(8) 0.0394(9) 0.0146(7) 0.0119(7) 0.0027(7)
C00O 0.0272(8) 0.0248(8) 0.0402(9) 0.0032(7) 0.0050(7) -0.0042(6)
C00P 0.0313(8) 0.0364(9) 0.0239(7) 0.0104(7) 0.0078(6) 0.0078(7)

loop_
_atom_type_symbol
_atom_type_description
_atom_type_scat_dispersion_real
_atom_type_scat_dispersion_imag
_atom_type_scat_source
C C 0.0033 0.0016 'International Tables Vol C Tables 4.2.6.8 and 6.1.1.4'
H H 0.0000 0.0000 'International Tables Vol C Tables 4.2.6.8 and 6.1.1.4'
N N 0.0061 0.0033 'International Tables Vol C Tables 4.2.6.8 and 6.1.1.4'
O O 0.0106 0.0060 'International Tables Vol C Tables 4.2.6.8 and 6.1.1.4'
S S 0.1246 0.1234 'International Tables Vol C Tables 4.2.6.8 and 6.1.1.4'

loop_
_geom_angle_atom_site_label_1
_geom_angle_atom_site_label_2
_geom_angle_atom_site_label_3
_geom_angle
_geom_angle_site_symmetry_1
_geom_angle_site_symmetry_3
_geom_angle_publ_flag
O003 S001 N008 120.25(7) . . ?
O003 S001 C00E 107.57(7) . . ?
O003 S001 C00K 110.66(7) . . ?
N008 S001 C00E 109.54(7) . . ?
N008 S001 C00K 102.13(7) . . ?
C00K S001 C00E 105.78(7) . . ?
O004 N9 O006 125.08(13) . . ?
O004 N9 C00D 118.22(12) . . ?
O006 N9 C00D 116.60(12) . . ?
C00A N008 S001 120.32(10) . . ?
O002 C009 C00A 121.16(12) . . ?
O002 C009 C00B 121.39(13) . . ?
C00B C009 C00A 117.33(12) . . ?
N008 C00A C009 111.87(11) . . ?
C00F C00A N008 128.49(13) . . ?
C00F C00A C009 119.61(12) . . ?
C00C C00B C009 119.94(12) . . ?
C00D C00B C009 122.91(12) . . ?
C00D C00B C00C 116.78(12) . . ?
C00B C00C C00G 119.85(12) . . ?
C00I C00C C00B 121.06(13) . . ?
C00I C00C C00G 119.09(12) . . ?
C00B C00D N9 121.20(12) . . ?
C00H C00D N9 115.70(12) . . ?
C00H C00D C00B 123.06(13) . . ?
C00J C00E S001 118.80(12) . . ?
C00J C00E C00L 121.88(14) . . ?
C00L C00E S001 119.29(11) . . ?
C00A C00F H00F 118.4 . . ?
C00A C00F C00G 123.15(13) . . ?
C00G C00F H00F 118.4 . . ?
O005 C00G C00C 119.48(13) . . ?
O005 C00G C00F 121.74(13) . . ?
C00F C00G C00C 118.77(12) . . ?
C00D C00H H00H 120.7 . . ?
C00D C00H C00M 118.70(14) . . ?
C00M C00H H00H 120.7 . . ?
C00C C00I H00I 119.8 . . ?
C00M C00I C00C 120.47(13) . . ?
C00M C00I H00I 119.8 . . ?
C00E C00J H00J 120.7 . . ?
C00E C00J C00P 118.51(15) . . ?
C00P C00J H00J 120.7 . . ?
S001 C00K H00A 109.5 . . ?
S001 C00K H00B 109.5 . . ?
S001 C00K H00C 109.5 . . ?
H00A C00K H00B 109.5 . . ?
H00A C00K H00C 109.5 . . ?
H00B C00K H00C 109.5 . . ?
C00E C00L H00L 120.6 . . ?
C00E C00L C00O 118.75(15) . . ?
C00O C00L H00L 120.6 . . ?
C00H C00M H00M 120.1 . . ?
C00I C00M C00H 119.88(13) . . ?
C00I C00M H00M 120.1 . . ?
C00O C00N H00N 119.7 . . ?
C00P C00N H00N 119.7 . . ?
C00P C00N C00O 120.52(15) . . ?
C00L C00O C00N 120.04(16) . . ?
C00L C00O H00O 120.0 . . ?
C00N C00O H00O 120.0 . . ?
C00J C00P H00P 119.9 . . ?
C00N C00P C00J 120.25(16) . . ?
C00N C00P H00P 119.9 . . ?

loop_
_geom_bond_atom_site_label_1
_geom_bond_atom_site_label_2
_geom_bond_distance
_geom_bond_site_symmetry_2
_geom_bond_publ_flag
S001 O003 1.4508(11) . ?
S001 N008 1.5586(12) . ?
S001 C00E 1.7744(15) . ?
S001 C00K 1.7485(15) . ?
O002 C009 1.2104(17) . ?
O004 N9 1.2186(17) . ?
O005 C00G 1.2290(17) . ?
O006 N9 1.2262(17) . ?
N9 C00D 1.4726(18) . ?
N008 C00A 1.3701(17) . ?
C009 C00A 1.5125(19) . ?
C009 C00B 1.4943(19) . ?
C00A C00F 1.3573(19) . ?
C00B C00C 1.3980(19) . ?
C00B C00D 1.3956(19) . ?
C00C C00G 1.4900(19) . ?
C00C C00I 1.390(2) . ?
C00D C00H 1.383(2) . ?
C00E C00J 1.386(2) . ?
C00E C00L 1.386(2) . ?
C00F H00F 0.9500 . ?
C00F C00G 1.4406(19) . ?
C00H H00H 0.9500 . ?
C00H C00M 1.391(2) . ?
C00I H00I 0.9500 . ?
C00I C00M 1.384(2) . ?
C00J H00J 0.9500 . ?
C00J C00P 1.392(2) . ?
C00K H00A 0.9800 . ?
C00K H00B 0.9800 . ?
C00K H00C 0.9800 . ?
C00L H00L 0.9500 . ?
C00L C00O 1.387(2) . ?
C00M H00M 0.9500 . ?
C00N H00N 0.9500 . ?
C00N C00O 1.389(3) . ?
C00N C00P 1.379(3) . ?
C00O H00O 0.9500 . ?
C00P H00P 0.9500 . ?
